data_7127051
loop_
_publ_author_name
'Zappe, Lisa'
'Sch\"onfeld, Sophie'
'H\"orner, Gerald'
'Zenere, Katrina A.'
'Leong, Chanel F.'
'Kepert, Cameron J.'
'D'Alessandro, Deanna M'
'Weber, Birgit'
'Neville, Suzanne M.'

_publ_section_title
;
 Spin crossover modulation in a coordination polymer with the redox-active
 bis-pyridyltetrathiafulvalene (py<sub>2</sub>TTF) ligand.
;
_journal_issue 72
_journal_name_full 'Chemical communications (Cambridge, England)'
_journal_page_first 10469
_journal_page_last 10472
_journal_paper_doi 10.1039/d0cc03788e
_journal_volume 56
_journal_year 2020
_chemical_formula_moiety 'C34 H28 Fe N4 O4 S4, C34 H28 Fe N4 O4 S4'
_chemical_formula_sum 'C68 H56 Fe2 N8 O8 S8'
_chemical_formula_weight 1481.43
_space_group_crystal_system triclinic
_space_group_IT_number 2
_space_group_name_Hall '-P 1'
_space_group_name_H-M_alt 'P -1'
_symmetry_Int_Tables_number 2
_audit_creation_date 2020-05-14
_audit_creation_method
;
Olex2 1.2
(compiled 2018.05.29 svn.r3508 for OlexSys, GUI svn.r5506)
;
_audit_update_record
;
2020-05-15 deposited with the CCDC.	2020-07-30 downloaded from the CCDC.
;
_cell_angle_alpha 67.82(3)
_cell_angle_beta 76.64(3)
_cell_angle_gamma 81.97(3)
_cell_formula_units_Z 2
_cell_length_a 13.268(3)
_cell_length_b 15.980(3)
_cell_length_c 18.693(4)
_cell_measurement_reflns_used 5555
_cell_measurement_temperature 100(2)
_cell_measurement_theta_max 'Value not reported by XDS'
_cell_measurement_theta_min 'Value not reported by XDS'
_cell_volume 3564.7(15)
_computing_cell_refinement 'XDS (Kabsch, 1993)'
_computing_data_collection 'BluIce (McPhillips, 2002)'
_computing_data_reduction 'XDS (Kabsch, 1993)'
_computing_molecular_graphics 'Olex2 (Dolomanov et al., 2009)'
_computing_publication_material 'Olex2 (Dolomanov et al., 2009)'
_computing_structure_refinement 'SHELXL-2018/3 (Sheldrick, 2018)'
_computing_structure_solution 'SHELXT 2018/2 (Sheldrick, 2018)'
_diffrn_ambient_temperature 100(2)
_diffrn_measured_fraction_theta_full 0.6897
_diffrn_measured_fraction_theta_max 0.6897
_diffrn_measurement_device_type 'ADSC Quantum 210r'
_diffrn_measurement_method 'Phi scan'
_diffrn_radiation_monochromator 'Silicon Double Crystal'
_diffrn_radiation_source 'MX1 beamline Australian Synchrotron'
_diffrn_radiation_type Synchrotron
_diffrn_radiation_wavelength 0.71073
_diffrn_reflns_av_R_equivalents 0.0000
_diffrn_reflns_av_unetI/netI 0.0544
_diffrn_reflns_limit_h_max 17
_diffrn_reflns_limit_h_min -17
_diffrn_reflns_limit_k_max 22
_diffrn_reflns_limit_k_min -21
_diffrn_reflns_limit_l_max 27
_diffrn_reflns_limit_l_min 0
_diffrn_reflns_number 16666
_diffrn_reflns_theta_full 31.7122
_diffrn_reflns_theta_max 31.71
_diffrn_reflns_theta_min 1.38
_diffrn_standards_number 0
_exptl_absorpt_coefficient_mu 0.700
_exptl_absorpt_correction_T_max 0.966
_exptl_absorpt_correction_T_min 0.932
_exptl_absorpt_correction_type multi-scan
_exptl_absorpt_process_details 'XDS (Kabsch, 1993)'
_exptl_crystal_colour red
_exptl_crystal_density_diffrn 1.3774
_exptl_crystal_description plate
_exptl_crystal_F_000 1525.9862
_exptl_crystal_size_max 0.1
_exptl_crystal_size_mid 0.1
_exptl_crystal_size_min 0.05
_refine_diff_density_max 0.3692
_refine_diff_density_min -0.0182
_refine_diff_density_rms 0.1823
_refine_ls_d_res_high 0.6760
_refine_ls_d_res_low 14.7720
_refine_ls_extinction_expression Fc^*^=kFc[1+0.001xFc^2^\l^3^/sin(2\q)]^-1/4^
_refine_ls_goodness_of_fit_ref 1.1048
_refine_ls_hydrogen_treatment constr
_refine_ls_matrix_type full
_refine_ls_number_constraints 142
_refine_ls_number_parameters 803
_refine_ls_number_reflns 16666
_refine_ls_number_restraints 76
_refine_ls_restrained_S_all 1.1022
_refine_ls_R_factor_all 0.1567
_refine_ls_R_factor_gt 0.1160
_refine_ls_shift/su_max 0.0000
_refine_ls_shift/su_mean 0.0000
_refine_ls_structure_factor_coef Fsqd
_refine_ls_weighting_details 'w=1/[\s^2^(Fo^2^)+(0.1916P)^2^+16.8586P] where P=(Fo^2^+2Fc^2^)/3'
_refine_ls_weighting_scheme calc
_refine_ls_wR_factor_gt 0.3173
_refine_ls_wR_factor_ref 0.3753
_reflns_Friedel_coverage 0.0
_reflns_limit_h_max 17
_reflns_limit_h_min -17
_reflns_limit_k_max 22
_reflns_limit_k_min -21
_reflns_limit_l_max 27
_reflns_limit_l_min 0
_reflns_number_gt 10878
_reflns_number_total 16666
_reflns_threshold_expression I>=2u(I)
_cod_data_source_file d0cc03788e2.cif
_cod_data_source_block Fepy2TTFLa
_cod_depositor_comments 'Adding full bibliography for 7127051.cif.'
_cod_original_cell_volume 3564.5(15)
_cod_database_code 7127051
_olex2_refinement_description
;
1. Fixed Uiso
 At 1.2 times of:
  All C(H) groups
 At 1.5 times of:
  All C(H,H,H) groups
2. Restrained distances
 C2-O1 \\sim C17-O2 \\sim C67A-O5A \\sim C67B-O5B \\sim C55A-O6A \\sim C55B-O6B
 with sigma of 0.01
 C2-C1 \\sim C17-C18 \\sim C67A-C68A \\sim C67B-C68B \\sim C55A-C56A \\sim
C55B-C56B
 with sigma of 0.01
 C2-C5 \\sim C17-C15 \\sim C67A-C66A \\sim C67B-C66B \\sim C55A-C54A \\sim
C55B-C54B
 with sigma of 0.01
 C4-C5 \\sim C15-C16 \\sim C65A-C66A \\sim C65B-C66B \\sim C52A-C54A \\sim
C52B-C54B
 with sigma of 0.01
 C4-O4 \\sim C15-O3 \\sim O8A-C65A \\sim O8B-C65B \\sim C52A-O7A \\sim C52B-O7B
 with sigma of 0.01
 C4-C3 \\sim C15-C14 \\sim C64A-C65A \\sim C64B-C65B \\sim C52A-C51A \\sim
C52B-C51B
 with sigma of 0.01
 C5-C6 \\sim C16-C13 \\sim C54A-C53A \\sim C54B-C53B \\sim C66A-C63A \\sim
C66B-C63B
 with sigma of 0.01
 N2-C6 \\sim N1-C13 \\sim N7A-C53A \\sim N7B-C53B \\sim N8A-C63A \\sim N8B-C63B
 with sigma of 0.01
 N2-C7 \\sim N1-C12 \\sim N7A-C57A \\sim N7B-C57B \\sim N8A-C62A \\sim N8B-C62B
 with sigma of 0.01
 C7-C12 \\sim C57A-C62A \\sim C57B-C62B
 with sigma of 0.01
 C7-C8 \\sim C12-C11 \\sim C57A-C58A \\sim C57B-C58B \\sim C62A-C61A \\sim
C62B-C61B
 with sigma of 0.01
 C8-C9 \\sim C11-C10 \\sim C58A-C59A \\sim C61A-C60A \\sim C58B-C59B \\sim
C61B-C60B
 with sigma of 0.01
 C9-C10 \\sim C59A-C60A \\sim C59B-C60B
 with sigma of 0.01
 Fe2A-O5A \\sim Fe2A-O6A
 with sigma of 0.01
 Fe2B-O5B \\sim Fe2B-O6B
 with sigma of 0.01
3. Others
 Sof(Fe2B)=Sof(N7B)=Sof(N8B)=Sof(O5B)=Sof(O6B)=Sof(O7B)=Sof(O8B)=Sof(C51B)=
 Sof(H51a)=Sof(H51b)=Sof(H51c)=Sof(C52B)=Sof(C53B)=Sof(H53B)=Sof(C54B)=
 Sof(C55B)=Sof(C56B)=Sof(C57B)=Sof(C58B)=Sof(C59B)=Sof(H59B)=Sof(C60B)=
 Sof(H60B)=Sof(C61B)=Sof(H61B)=Sof(C62B)=Sof(C63B)=Sof(H63B)=Sof(C64B)=
 Sof(H64a)=Sof(H64b)=Sof(H64c)=Sof(C65B)=Sof(C66B)=Sof(C67B)=Sof(C68B)=
 Sof(H68a)=Sof(H68b)=Sof(H68c)=Sof(H58B)=1-FVAR(1)
 Sof(Fe2A)=Sof(N7A)=Sof(N8A)=Sof(O5A)=Sof(O6A)=Sof(O7A)=Sof(O8A)=Sof(C51A)=
 Sof(H51d)=Sof(H51e)=Sof(H51f)=Sof(C52A)=Sof(C53A)=Sof(H53A)=Sof(C54A)=
 Sof(C55A)=Sof(C56A)=Sof(C57A)=Sof(C58A)=Sof(H58A)=Sof(C59A)=Sof(H59A)=
 Sof(C60A)=Sof(H60A)=Sof(C61A)=Sof(H61A)=Sof(C62A)=Sof(C63A)=Sof(C64A)=
 Sof(H64d)=Sof(H64e)=Sof(H64f)=Sof(C65A)=Sof(C66A)=Sof(C67A)=Sof(C68A)=
 Sof(H68d)=Sof(H68e)=Sof(H68f)=FVAR(1)
 Uiso(Fe2B)=Uiso(Fe2A)=FVAR(2)
 Uiso(N7B)=Uiso(N7A)=FVAR(3)
 Uiso(N8B)=Uiso(N8A)=FVAR(4)
 Uiso(O5B)=Uiso(O5A)=FVAR(5)
 Uiso(O7B)=Uiso(O7A)=FVAR(6)
 Uiso(O8B)=Uiso(O8A)=FVAR(7)
 Uiso(C51B)=Uiso(C51A)=FVAR(8)
 Uiso(C52B)=Uiso(C52A)=FVAR(9)
 Uiso(C53B)=Uiso(C53A)=FVAR(10)
 Uiso(C54B)=Uiso(C54A)=FVAR(11)
 Uiso(C55B)=Uiso(C55A)=FVAR(12)
 Uiso(C56B)=Uiso(C56A)=FVAR(13)
 Uiso(C57B)=Uiso(C57A)=FVAR(14)
 Uiso(C58B)=Uiso(C58A)=FVAR(15)
 Uiso(C59B)=Uiso(C59A)=FVAR(16)
 Uiso(C60B)=Uiso(C60A)=FVAR(17)
 Uiso(C61B)=Uiso(C61A)=FVAR(18)
 Uiso(C62B)=Uiso(C62A)=FVAR(19)
 Uiso(C63B)=Uiso(C63A)=FVAR(20)
 Uiso(C64B)=Uiso(C64A)=FVAR(21)
 Uiso(C65B)=Uiso(C65A)=FVAR(22)
 Uiso(C66B)=Uiso(C66A)=FVAR(23)
 Uiso(O6B)=Uiso(O6A)=FVAR(24)
 Uiso(C67B)=Uiso(C67A)=FVAR(25)
 Uiso(C68B)=Uiso(C68A)=FVAR(26)
 Fixed Sof: H63A(0.5)
 Fixed Uiso: C15(0.08)
4.a Aromatic/amide H refined with riding coordinates:
 C6(H6), C8(H8), C9(H9), C10(H10), C11(H11), C13(H13), C19(H19), C20(H20),
 C22(H22), C23(H23), C25(H25), C28(H28), C30(H30), C31(H31), C33(H33), C34(H34),
  C35(H35), C36(H36), C38(H38), C39(H39), C41(H41), C44(H44), C46(H46),
 C47(H47), C49(H49), C50(H50), C53B(H53B), C59B(H59B), C60B(H60B), C61B(H61B),
 C63B(H63B), C53A(H53A), C58A(H58A), C59A(H59A), C60A(H60A), C61A(H61A),
 C63A(H63A), C58B(H58B)
4.b Idealised Me refined as rotating group:
 C1(H1a,H1b,H1c), C3(H3a,H3b,H3c), C14(H14a,H14b,H14c), C18(H18a,H18b,H18c),
 C51B(H51a,H51b,H51c), C64B(H64a,H64b,H64c), C68B(H68a,H68b,H68c), C51A(H51d,
 H51e,H51f), C64A(H64d,H64e,H64f), C68A(H68d,H68e,H68f)
;
_olex2_submission_special_instructions 'No special instructions were received'

loop_
_space_group_symop_id
_space_group_symop_operation_xyz
1 x,y,z
2 -x,-y,-z

loop_
_atom_site_label
_atom_site_type_symbol
_atom_site_fract_x
_atom_site_fract_y
_atom_site_fract_z
_atom_site_U_iso_or_equiv
_atom_site_adp_type
_atom_site_occupancy
_atom_site_refinement_flags_posn
_atom_site_disorder_group
Fe1 Fe 0.68884(8) -0.06110(7) 0.56676(6) 0.0375(3) Uani 1.000000 . .
S1 S 0.34126(15) 0.36888(12) 0.51817(12) 0.0420(4) Uani 1.000000 . .
S2 S 0.22448(17) 0.37278(14) 0.67184(13) 0.0500(5) Uani 1.000000 . .
S3 S 0.17592(15) 0.53316(13) 0.43136(12) 0.0424(4) Uani 1.000000 . .
S4 S 0.08501(15) 0.54492(13) 0.58792(12) 0.0439(4) Uani 1.000000 . .
S5 S 1.35088(16) 0.58646(13) 0.59442(11) 0.0447(5) Uani 1.000000 . .
S6 S 1.21911(18) 0.72860(15) 0.64366(12) 0.0530(6) Uani 1.000000 . .
S7 S 1.23127(17) 0.62283(14) 0.82162(12) 0.0477(5) Uani 1.000000 . .
S8 S 1.3540(2) 0.47037(14) 0.78578(12) 0.0536(5) Uani 1.000000 . .
O1 O 0.5806(4) -0.1503(3) 0.6319(3) 0.0412(11) Uani 1.000000 D .
O2 O 0.6877(4) -0.0161(3) 0.4490(3) 0.0439(12) Uani 1.000000 D .
O3 O 0.9861(5) 0.1392(4) 0.3175(4) 0.0565(15) Uani 1.000000 D .
O4 O 0.5520(5) -0.3432(4) 0.8603(4) 0.0592(15) Uani 1.000000 D .
N1 N 0.8191(5) 0.0168(4) 0.5300(3) 0.0395(13) Uani 1.000000 D .
N2 N 0.7258(4) -0.0797(4) 0.6748(3) 0.0407(14) Uani 1.000000 D .
N3 N 0.5729(5) 0.0542(4) 0.5761(4) 0.0411(14) Uani 1.000000 . .
N4 N -0.1973(5) 0.8232(4) 0.5489(4) 0.0411(14) Uani 1.000000 . .
N5 N 1.3804(6) 0.6980(4) 0.2807(4) 0.0508(17) Uani 1.000000 . .
N6 N 1.3635(8) 0.6444(5) 1.0656(5) 0.072(3) Uani 1.000000 . .
C1 C 0.4721(6) -0.2637(5) 0.7254(5) 0.0511(19) Uani 1.000000 D .
H1a H 0.431(3) -0.244(3) 0.6840(18) 0.077(3) Uiso 1.000000 GR .
H1b H 0.4998(6) -0.3261(9) 0.733(4) 0.077(3) Uiso 1.000000 GR .
H1c H 0.428(3) -0.261(4) 0.775(2) 0.077(3) Uiso 1.000000 GR .
C2 C 0.5578(5) -0.2048(5) 0.7019(4) 0.0436(17) Uani 1.000000 D .
C3 C 0.6373(9) -0.2572(7) 0.9066(5) 0.064(3) Uani 1.000000 D .
H3a H 0.601(5) -0.298(4) 0.9571(5) 0.096(4) Uiso 1.000000 GR .
H3b H 0.7124(13) -0.271(5) 0.902(3) 0.096(4) Uiso 1.000000 GR .
H3c H 0.621(5) -0.1945(15) 0.904(3) 0.096(4) Uiso 1.000000 GR .
C4 C 0.6016(6) -0.2697(5) 0.8390(4) 0.052(2) Uani 1.000000 D .
C5 C 0.6205(6) -0.2074(5) 0.7643(4) 0.0454(17) Uani 1.000000 D .
C6 C 0.6942(5) -0.1437(4) 0.7432(4) 0.0413(16) Uani 1.000000 D .
H6 H 0.7268(5) -0.1469(4) 0.7845(4) 0.0496(19) Uiso 1.000000 R .
C7 C 0.7979(5) -0.0190(5) 0.6690(4) 0.0435(17) Uani 1.000000 D .
C8 C 0.8147(6) -0.0016(5) 0.7338(5) 0.0489(19) Uani 1.000000 D .
H8 H 0.7758(6) -0.0310(5) 0.7850(5) 0.059(2) Uiso 1.000000 R .
C9 C 0.8876(6) 0.0583(6) 0.7230(5) 0.054(2) Uani 1.000000 D .
H9 H 0.8986(6) 0.0695(6) 0.7669(5) 0.065(3) Uiso 1.000000 R .
C10 C 0.9445(6) 0.1019(6) 0.6487(5) 0.052(2) Uani 1.000000 D .
H10 H 0.9968(6) 0.1407(6) 0.6422(5) 0.063(2) Uiso 1.000000 R .
C11 C 0.9252(6) 0.0891(5) 0.5834(5) 0.0473(18) Uani 1.000000 D .
H11 H 0.9624(6) 0.1213(5) 0.5323(5) 0.057(2) Uiso 1.000000 R .
C12 C 0.8521(5) 0.0298(5) 0.5922(4) 0.0395(16) Uani 1.000000 D .
C13 C 0.8708(6) 0.0492(5) 0.4568(4) 0.0451(18) Uani 1.000000 D .
H13 H 0.9359(6) 0.0727(5) 0.4494(4) 0.054(2) Uiso 1.000000 R .
C14 C 0.9134(7) 0.0955(7) 0.2371(5) 0.056(2) Uani 1.000000 D .
H14a H 0.869(4) 0.146(3) 0.2086(12) 0.085(3) Uiso 1.000000 GR .
H14b H 0.9862(13) 0.105(5) 0.2112(14) 0.085(3) Uiso 1.000000 GR .
H14c H 0.894(5) 0.0386(19) 0.2373(5) 0.085(3) Uiso 1.000000 GR .
C15 C 0.8987(7) 0.0914(8) 0.3231(5) 0.080000 Uiso 1.000000 D .
C16 C 0.8404(6) 0.0526(5) 0.3894(4) 0.0432(16) Uani 1.000000 D .
C17 C 0.7596(6) 0.0334(5) 0.3815(4) 0.059(3) Uani 1.000000 D .
C18 C 0.6984(7) 0.0490(7) 0.3179(5) 0.056(2) Uani 1.000000 D .
H18a H 0.712(4) -0.003(2) 0.300(3) 0.084(3) Uiso 1.000000 GR .
H18b H 0.6241(8) 0.055(5) 0.3392(13) 0.084(3) Uiso 1.000000 GR .
H18c H 0.720(4) 0.104(3) 0.2733(18) 0.084(3) Uiso 1.000000 GR .
C19 C 0.5335(6) 0.1142(5) 0.5150(5) 0.0411(16) Uani 1.000000 . .
H19 H 0.5536(6) 0.1067(5) 0.4656(5) 0.0494(19) Uiso 1.000000 R .
C20 C 0.4644(6) 0.1870(5) 0.5204(5) 0.0404(16) Uani 1.000000 . .
H20 H 0.4397(6) 0.2284(5) 0.4753(5) 0.0484(19) Uiso 1.000000 R .
C21 C 0.4326(6) 0.1979(5) 0.5927(5) 0.0401(16) Uani 1.000000 . .
C22 C 0.4725(6) 0.1352(5) 0.6571(5) 0.0464(18) Uani 1.000000 . .
H22 H 0.4521(6) 0.1398(5) 0.7077(5) 0.056(2) Uiso 1.000000 R .
C23 C 0.5417(6) 0.0668(6) 0.6455(5) 0.0486(19) Uani 1.000000 . .
H23 H 0.5694(6) 0.0256(6) 0.6893(5) 0.058(2) Uiso 1.000000 R .
C24 C 0.3582(6) 0.2729(5) 0.6029(5) 0.0423(17) Uani 1.000000 . .
C25 C 0.3058(6) 0.2772(5) 0.6718(5) 0.0470(18) Uani 1.000000 . .
H25 H 0.3126(6) 0.2290(5) 0.7198(5) 0.056(2) Uiso 1.000000 R .
C26 C 0.2381(6) 0.4197(5) 0.5690(5) 0.0413(16) Uani 1.000000 . .
C27 C 0.1751(6) 0.4893(5) 0.5333(5) 0.0412(16) Uani 1.000000 . .
C28 C 0.0764(6) 0.6148(5) 0.4368(5) 0.0438(17) Uani 1.000000 . .
H28 H 0.0520(6) 0.6536(5) 0.3907(5) 0.053(2) Uiso 1.000000 R .
C29 C 0.0344(5) 0.6225(5) 0.5064(5) 0.0409(16) Uani 1.000000 . .
C30 C -0.1901(6) 0.7964(5) 0.4879(5) 0.0437(17) Uani 1.000000 . .
H30 H -0.2378(6) 0.8233(5) 0.4536(5) 0.052(2) Uiso 1.000000 R .
C31 C -0.1166(6) 0.7317(5) 0.4725(5) 0.0421(16) Uani 1.000000 . .
H31 H -0.1149(6) 0.7156(5) 0.4282(5) 0.0506(19) Uiso 1.000000 R .
C32 C -0.0451(5) 0.6902(5) 0.5212(5) 0.0401(16) Uani 1.000000 . .
C33 C -0.0515(6) 0.7184(5) 0.5853(5) 0.0442(17) Uani 1.000000 . .
H33 H -0.0038(6) 0.6936(5) 0.6200(5) 0.053(2) Uiso 1.000000 R .
C34 C -0.1289(6) 0.7834(5) 0.5969(5) 0.0421(16) Uani 1.000000 . .
H34 H -0.1337(6) 0.8005(5) 0.6410(5) 0.0505(19) Uiso 1.000000 R .
C35 C 1.4282(7) 0.6356(5) 0.3349(5) 0.0458(18) Uani 1.000000 . .
H35 H 1.4766(7) 0.5931(5) 0.3190(5) 0.055(2) Uiso 1.000000 R .
C36 C 1.4117(6) 0.6286(5) 0.4127(4) 0.0422(16) Uani 1.000000 . .
H36 H 1.4479(6) 0.5827(5) 0.4489(4) 0.0506(19) Uiso 1.000000 R .
C37 C 1.3400(6) 0.6913(5) 0.4375(4) 0.0417(16) Uani 1.000000 . .
C38 C 1.2912(7) 0.7566(5) 0.3809(5) 0.0451(18) Uani 1.000000 . .
H38 H 1.2418(7) 0.7998(5) 0.3948(5) 0.054(2) Uiso 1.000000 R .
C39 C 1.3143(8) 0.7587(5) 0.3048(5) 0.054(2) Uani 1.000000 . .
H39 H 1.2819(8) 0.8058(5) 0.2667(5) 0.065(3) Uiso 1.000000 R .
C40 C 1.3134(6) 0.6841(5) 0.5199(4) 0.0396(15) Uani 1.000000 . .
C41 C 1.2555(6) 0.7478(6) 0.5446(5) 0.0483(19) Uani 1.000000 . .
H41 H 1.2347(6) 0.8033(6) 0.5073(5) 0.058(2) Uiso 1.000000 R .
C42 C 1.2880(6) 0.6227(5) 0.6722(4) 0.0434(17) Uani 1.000000 . .
C43 C 1.2899(7) 0.5778(6) 0.7487(5) 0.0491(19) Uani 1.000000 . .
C44 C 1.3681(7) 0.4869(6) 0.8698(5) 0.052(2) Uani 1.000000 . .
H44 H 1.4120(7) 0.4469(6) 0.9034(5) 0.063(2) Uiso 1.000000 R .
C45 C 1.3155(7) 0.5574(6) 0.8855(5) 0.0500(19) Uani 1.000000 . .
C46 C 1.3226(9) 0.7002(6) 1.0051(5) 0.067(3) Uani 1.000000 . .
H46 H 1.3064(9) 0.7613(6) 1.0016(5) 0.080(3) Uiso 1.000000 R .
C47 C 1.3018(8) 0.6756(6) 0.9464(5) 0.059(2) Uani 1.000000 . .
H47 H 1.2727(8) 0.7188(6) 0.9042(5) 0.071(3) Uiso 1.000000 R .
C48 C 1.3247(8) 0.5857(6) 0.9507(5) 0.056(2) Uani 1.000000 . .
C49 C 1.3652(8) 0.5264(6) 1.0146(5) 0.058(2) Uani 1.000000 . .
H49 H 1.3803(8) 0.4645(6) 1.0206(5) 0.070(3) Uiso 1.000000 R .
C50 C 1.3833(9) 0.5577(6) 1.0696(5) 0.069(3) Uani 1.000000 . .
H50 H 1.4114(9) 0.5158(6) 1.1129(5) 0.082(4) Uiso 1.000000 R .
Fe2B Fe 1.3507(2) 0.67929(14) 0.17169(13) 0.0335(3) Uiso 0.522(3) D 2
N7B N 1.3193(8) 0.8186(8) 0.1192(8) 0.044(2) Uiso 0.522(3) D 2
N8B N 1.1882(9) 0.6888(7) 0.1895(8) 0.0415(19) Uiso 0.522(3) D 2
O5B O 1.3307(7) 0.5501(6) 0.2430(6) 0.0335(13) Uiso 0.522(3) D 2
O6B O 1.4996(7) 0.7106(6) 0.1249(6) 0.0400(17) Uiso 0.522(3) D 2
O7B O 1.6410(10) 0.9510(12) 0.0756(11) 0.089(3) Uiso 0.522(3) D 2
O8B O 1.1422(10) 0.3801(8) 0.2334(8) 0.062(2) Uiso 0.522(3) D 2
C51B C 1.4851(16) 1.0266(13) 0.1129(15) 0.071(4) Uiso 0.522(3) D 2
H51a H 1.450(11) 1.063(6) 0.070(5) 0.106(6) Uiso 0.522(3) GR 2
H51b H 1.434(9) 1.0082(13) 0.162(5) 0.106(6) Uiso 0.522(3) GR 2
H51c H 1.536(2) 1.063(6) 0.116(10) 0.106(6) Uiso 0.522(3) GR 2
C52B C 1.5396(10) 0.9432(10) 0.0981(12) 0.063(3) Uiso 0.522(3) D 2
C53B C 1.3829(9) 0.8796(9) 0.1082(9) 0.043(2) Uiso 0.522(3) D 2
H53B H 1.3506(9) 0.9383(9) 0.1015(9) 0.052(3) Uiso 0.522(3) R 2
C54B C 1.4878(10) 0.8744(9) 0.1044(11) 0.052(3) Uiso 0.522(3) D 2
C55B C 1.5575(9) 0.7769(8) 0.1102(10) 0.050(3) Uiso 0.522(3) D 2
C56B C 1.6706(11) 0.7723(13) 0.0868(12) 0.058(3) Uiso 0.522(3) D 2
C57B C 1.2137(9) 0.8455(8) 0.1180(9) 0.041(2) Uiso 0.522(3) D 2
C58B C 1.1787(11) 0.9339(10) 0.0768(10) 0.057(3) Uiso 0.522(3) D 2
C59B C 1.0737(11) 0.9548(13) 0.0834(14) 0.063(4) Uiso 0.522(3) D 2
H59B H 1.0493(11) 1.0153(13) 0.0577(14) 0.075(4) Uiso 0.522(3) R 2
C60B C 1.0019(13) 0.8884(10) 0.1273(11) 0.060(3) Uiso 0.522(3) D 2
H60B H 0.9298(13) 0.9043(10) 0.1301(11) 0.072(4) Uiso 0.522(3) R 2
C61B C 1.0353(10) 0.7992(10) 0.1670(11) 0.056(3) Uiso 0.522(3) D 2
H61B H 0.9868(10) 0.7546(10) 0.1983(11) 0.068(3) Uiso 0.522(3) R 2
C62B C 1.1420(9) 0.7775(7) 0.1593(8) 0.040(2) Uiso 0.522(3) D 2
C63B C 1.1340(11) 0.6201(8) 0.2005(10) 0.044(2) Uiso 0.522(3) D 2
H63B H 1.0670(11) 0.6373(8) 0.1876(10) 0.053(3) Uiso 0.522(3) R 2
C64B C 1.0014(13) 0.4936(16) 0.1998(14) 0.072(4) Uiso 0.522(3) D 2
H64a H 1.0126(13) 0.524(11) 0.1425(17) 0.107(6) Uiso 0.522(3) GR 2
H64b H 0.961(6) 0.441(2) 0.215(9) 0.107(6) Uiso 0.522(3) GR 2
H64c H 0.964(6) 0.535(9) 0.225(8) 0.107(6) Uiso 0.522(3) GR 2
C65B C 1.1055(10) 0.4634(10) 0.2250(11) 0.048(2) Uiso 0.522(3) D 2
C66B C 1.1573(11) 0.5277(8) 0.2273(11) 0.051(3) Uiso 0.522(3) D 2
C67B C 1.2645(9) 0.4909(8) 0.2617(10) 0.042(2) Uiso 0.522(3) D 2
C68B C 1.2834(17) 0.3966(10) 0.3098(14) 0.053(3) Uiso 0.522(3) D 2
H68a H 1.249(11) 0.3578(12) 0.294(7) 0.079(4) Uiso 0.522(3) GR 2
H68b H 1.3582(18) 0.381(3) 0.303(8) 0.079(4) Uiso 0.522(3) GR 2
H68c H 1.255(12) 0.387(3) 0.3654(17) 0.079(4) Uiso 0.522(3) GR 2
Fe2A Fe 1.3898(2) 0.69104(15) 0.16228(14) 0.0335(3) Uiso 0.478(3) D 1
N7A N 1.3708(9) 0.8329(9) 0.1118(9) 0.044(2) Uiso 0.478(3) D 1
N8A N 1.2269(10) 0.7154(8) 0.1699(9) 0.0415(19) Uiso 0.478(3) D 1
O5A O 1.3589(7) 0.5613(7) 0.2312(7) 0.0335(13) Uiso 0.478(3) D 1
O6A O 1.5443(7) 0.7094(7) 0.1250(7) 0.0400(17) Uiso 0.478(3) D 1
O7A O 1.6912(12) 0.9020(13) 0.1544(11) 0.089(3) Uiso 0.478(3) D 1
O8A O 1.1158(12) 0.4138(10) 0.2364(9) 0.062(2) Uiso 0.478(3) D 1
C51A C 1.5675(18) 1.0212(12) 0.1160(15) 0.071(4) Uiso 0.478(3) D 1
H51d H 1.540(14) 1.048(4) 0.067(6) 0.106(6) Uiso 0.478(3) GR 1
H51e H 1.513(11) 1.0256(14) 0.160(5) 0.106(6) Uiso 0.478(3) GR 1
H51f H 1.627(4) 1.054(3) 0.111(11) 0.106(6) Uiso 0.478(3) GR 1
C52A C 1.6017(13) 0.9223(11) 0.1302(14) 0.063(3) Uiso 0.478(3) D 1
C53A C 1.4386(10) 0.8834(10) 0.1144(10) 0.043(2) Uiso 0.478(3) D 1
H53A H 1.4109(10) 0.9421(10) 0.1128(10) 0.052(3) Uiso 0.478(3) R 1
C54A C 1.5431(10) 0.8682(10) 0.1189(12) 0.052(3) Uiso 0.478(3) D 1
C55A C 1.6057(10) 0.7712(9) 0.1150(11) 0.050(3) Uiso 0.478(3) D 1
C56A C 1.7187(11) 0.7597(14) 0.0985(13) 0.058(3) Uiso 0.478(3) D 1
C57A C 1.2683(9) 0.8696(8) 0.1056(9) 0.041(2) Uiso 0.478(3) D 1
C58A C 1.2434(12) 0.9618(10) 0.0674(11) 0.057(3) Uiso 0.478(3) D 1
H58A H 1.2953(12) 1.0047(10) 0.0458(11) 0.069(4) Uiso 0.478(3) R 1
C59A C 1.1396(11) 0.9885(14) 0.0621(13) 0.063(4) Uiso 0.478(3) D 1
H59A H 1.1236(11) 1.0501(14) 0.0328(13) 0.075(4) Uiso 0.478(3) R 1
C60A C 1.0577(15) 0.9305(11) 0.0971(15) 0.060(3) Uiso 0.478(3) D 1
H60A H 0.9874(15) 0.9517(11) 0.0957(15) 0.072(4) Uiso 0.478(3) R 1
C61A C 1.0864(11) 0.8394(11) 0.1343(12) 0.056(3) Uiso 0.478(3) D 1
H61A H 1.0335(11) 0.7974(11) 0.1581(12) 0.068(3) Uiso 0.478(3) R 1
C62A C 1.1891(10) 0.8071(8) 0.1382(10) 0.040(2) Uiso 0.478(3) D 1
C63A C 1.1629(12) 0.6526(9) 0.1841(10) 0.044(2) Uiso 0.478(3) D 1
H63A H 1.0972(12) 0.6760(9) 0.1704(10) 0.053(3) Uiso 0.500000 R 1
C64A C 1.0041(15) 0.5456(17) 0.1862(16) 0.072(4) Uiso 0.478(3) D 1
H64d H 0.976(8) 0.594(9) 0.207(9) 0.107(6) Uiso 0.478(3) GR 1
H64e H 1.017(3) 0.571(11) 0.1285(16) 0.107(6) Uiso 0.478(3) GR 1
H64f H 0.954(5) 0.499(3) 0.205(9) 0.107(6) Uiso 0.478(3) GR 1
C65A C 1.1050(11) 0.5044(10) 0.2138(11) 0.048(2) Uiso 0.478(3) D 1
C66A C 1.1729(11) 0.5586(9) 0.2153(12) 0.051(3) Uiso 0.478(3) D 1
C67A C 1.2808(10) 0.5139(9) 0.2483(11) 0.042(2) Uiso 0.478(3) D 1
C68A C 1.2908(19) 0.4176(10) 0.2957(15) 0.053(3) Uiso 0.478(3) D 1
H68d H 1.362(4) 0.401(3) 0.305(10) 0.079(4) Uiso 0.478(3) GR 1
H68e H 1.243(11) 0.405(3) 0.346(5) 0.079(4) Uiso 0.478(3) GR 1
H68f H 1.274(15) 0.3817(11) 0.268(5) 0.079(4) Uiso 0.478(3) GR 1
H58B H 1.2268(11) 0.9786(10) 0.0450(10) 0.069(4) Uiso 0.522(3) R 2

loop_
_atom_site_aniso_label
_atom_site_aniso_U_11
_atom_site_aniso_U_22
_atom_site_aniso_U_33
_atom_site_aniso_U_12
_atom_site_aniso_U_13
_atom_site_aniso_U_23
Fe1 0.0467(5) 0.0336(5) 0.0372(6) 0.0082(4) -0.0150(4) -0.0179(5)
S1 0.0518(10) 0.0350(8) 0.0455(11) 0.0108(7) -0.0169(8) -0.0217(9)
S2 0.0652(12) 0.0435(10) 0.0452(12) 0.0206(9) -0.0186(9) -0.0239(10)
S3 0.0510(10) 0.0380(9) 0.0452(11) 0.0099(7) -0.0156(8) -0.0235(9)
S4 0.0542(10) 0.0399(9) 0.0434(11) 0.0132(8) -0.0163(8) -0.0229(9)
S5 0.0662(11) 0.0409(9) 0.0346(10) 0.0085(8) -0.0189(8) -0.0207(9)
S6 0.0743(13) 0.0558(12) 0.0399(11) 0.0224(10) -0.0257(9) -0.0298(10)
S7 0.0656(12) 0.0500(11) 0.0361(11) 0.0040(9) -0.0143(8) -0.0248(10)
S8 0.0934(16) 0.0387(9) 0.0344(11) 0.0057(10) -0.0191(10) -0.0187(9)
O1 0.052(3) 0.036(2) 0.039(3) 0.010(2) -0.017(2) -0.017(3)
O2 0.055(3) 0.038(3) 0.049(3) 0.014(2) -0.022(2) -0.026(3)
O3 0.062(3) 0.067(4) 0.052(4) -0.011(3) -0.006(3) -0.035(3)
O4 0.081(4) 0.047(3) 0.045(4) 0.001(3) -0.021(3) -0.007(3)
N1 0.051(3) 0.035(3) 0.038(4) 0.010(3) -0.016(3) -0.020(3)
N2 0.047(3) 0.039(3) 0.038(4) 0.010(3) -0.012(3) -0.020(3)
N3 0.048(3) 0.038(3) 0.041(4) 0.013(3) -0.014(3) -0.019(3)
N4 0.052(3) 0.034(3) 0.045(4) 0.008(3) -0.019(3) -0.021(3)
N5 0.084(5) 0.038(3) 0.033(4) 0.010(3) -0.016(3) -0.016(3)
N6 0.135(8) 0.051(4) 0.039(4) 0.032(5) -0.041(5) -0.026(4)
C1 0.058(5) 0.046(4) 0.050(5) -0.001(4) -0.019(4) -0.014(4)
C2 0.056(4) 0.039(4) 0.034(4) 0.015(3) -0.015(3) -0.013(4)
C3 0.090(7) 0.068(6) 0.037(5) 0.001(5) -0.017(4) -0.021(5)
C4 0.064(5) 0.053(5) 0.038(5) 0.018(4) -0.014(4) -0.021(4)
C5 0.056(4) 0.041(4) 0.038(5) -0.000(3) -0.008(3) -0.015(4)
C6 0.050(4) 0.039(4) 0.036(4) 0.010(3) -0.013(3) -0.017(4)
C7 0.047(4) 0.042(4) 0.049(5) 0.012(3) -0.018(3) -0.026(4)
C8 0.059(4) 0.049(4) 0.045(5) 0.002(4) -0.011(4) -0.026(4)
C9 0.060(5) 0.068(5) 0.053(5) 0.007(4) -0.022(4) -0.040(5)
C10 0.053(4) 0.057(5) 0.057(6) 0.005(4) -0.017(4) -0.031(5)
C11 0.053(4) 0.049(4) 0.050(5) 0.001(3) -0.011(3) -0.029(4)
C12 0.046(4) 0.042(4) 0.039(4) 0.009(3) -0.012(3) -0.026(4)
C13 0.048(4) 0.042(4) 0.058(5) 0.008(3) -0.018(3) -0.032(4)
C14 0.055(5) 0.079(6) 0.043(5) -0.009(4) -0.005(4) -0.032(5)
C16 0.049(4) 0.039(4) 0.048(5) 0.002(3) -0.013(3) -0.022(4)
C17 0.092(6) 0.044(4) 0.050(5) 0.033(4) -0.032(5) -0.029(4)
C18 0.061(5) 0.060(5) 0.048(6) -0.002(4) -0.013(4) -0.020(5)
C19 0.044(4) 0.044(4) 0.036(4) 0.007(3) -0.012(3) -0.016(4)
C20 0.050(4) 0.034(3) 0.041(4) 0.008(3) -0.016(3) -0.017(3)
C21 0.048(4) 0.034(3) 0.044(4) 0.010(3) -0.017(3) -0.021(3)
C22 0.054(4) 0.048(4) 0.039(4) 0.016(3) -0.016(3) -0.021(4)
C23 0.058(4) 0.047(4) 0.048(5) 0.019(4) -0.025(4) -0.025(4)
C24 0.048(4) 0.035(3) 0.052(5) 0.013(3) -0.023(3) -0.022(4)
C25 0.065(5) 0.038(4) 0.044(5) 0.015(3) -0.022(4) -0.022(4)
C26 0.050(4) 0.033(3) 0.049(5) 0.009(3) -0.016(3) -0.024(3)
C27 0.048(4) 0.038(3) 0.046(4) 0.008(3) -0.015(3) -0.025(4)
C28 0.042(4) 0.040(4) 0.055(5) 0.015(3) -0.019(3) -0.025(4)
C29 0.043(3) 0.038(3) 0.052(5) 0.006(3) -0.016(3) -0.026(4)
C30 0.050(4) 0.040(4) 0.050(5) 0.001(3) -0.021(3) -0.021(4)
C31 0.044(4) 0.040(4) 0.050(5) 0.005(3) -0.019(3) -0.022(4)
C32 0.041(3) 0.032(3) 0.052(5) 0.004(3) -0.013(3) -0.019(3)
C33 0.053(4) 0.043(4) 0.040(4) 0.005(3) -0.015(3) -0.017(4)
C34 0.052(4) 0.042(4) 0.040(4) 0.009(3) -0.021(3) -0.021(4)
C35 0.069(5) 0.036(4) 0.036(4) 0.006(3) -0.013(3) -0.018(4)
C36 0.060(4) 0.041(4) 0.032(4) 0.005(3) -0.018(3) -0.018(4)
C37 0.058(4) 0.041(4) 0.036(4) 0.001(3) -0.015(3) -0.023(4)
C38 0.070(5) 0.040(4) 0.033(4) 0.006(3) -0.020(3) -0.019(4)
C39 0.089(6) 0.035(4) 0.044(5) 0.014(4) -0.026(4) -0.018(4)
C40 0.056(4) 0.043(4) 0.026(4) 0.001(3) -0.014(3) -0.018(3)
C41 0.063(5) 0.049(4) 0.042(5) 0.012(4) -0.023(4) -0.024(4)
C42 0.060(4) 0.044(4) 0.034(4) 0.003(3) -0.014(3) -0.022(4)
C43 0.067(5) 0.048(4) 0.042(5) 0.007(4) -0.021(4) -0.024(4)
C44 0.085(6) 0.044(4) 0.028(4) 0.011(4) -0.018(4) -0.014(4)
C45 0.081(5) 0.041(4) 0.030(4) 0.003(4) -0.013(4) -0.017(4)
C46 0.126(9) 0.047(5) 0.034(5) 0.018(5) -0.032(5) -0.021(4)
C47 0.107(7) 0.047(4) 0.036(5) 0.021(5) -0.034(4) -0.026(4)
C48 0.103(7) 0.044(4) 0.023(4) 0.002(4) -0.019(4) -0.013(4)
C49 0.105(7) 0.042(4) 0.029(4) 0.024(4) -0.023(4) -0.018(4)
C50 0.128(9) 0.050(5) 0.033(5) 0.029(5) -0.034(5) -0.022(4)

loop_
_atom_type_symbol
_atom_type_scat_dispersion_real
_atom_type_scat_dispersion_imag
_atom_type_scat_Cromer_Mann_a1
_atom_type_scat_Cromer_Mann_a2
_atom_type_scat_Cromer_Mann_a3
_atom_type_scat_Cromer_Mann_a4
_atom_type_scat_Cromer_Mann_b1
_atom_type_scat_Cromer_Mann_b2
_atom_type_scat_Cromer_Mann_b3
_atom_type_scat_Cromer_Mann_b4
_atom_type_scat_Cromer_Mann_c
_atom_type_scat_source
_atom_type_scat_dispersion_source
C 0.00347 0.00161 2.31000 1.02000 1.58860 0.86500 20.84390 10.20750 0.56870 51.65120 0.215599998832 'International Tables Volume C Table 6.1.1.4 (pp. 500-502)' 'Henke, Gullikson and Davis, At. Data and Nucl. Data Tables, 1993, 54, 2'
H 0.00000 0.00000 0.49300 0.32291 0.14019 0.04081 10.51090 26.12570 3.14236 57.79970 0.0030380000826 'International Tables Volume C Table 6.1.1.4 (pp. 500-502)' 'Henke, Gullikson and Davis, At. Data and Nucl. Data Tables, 1993, 54, 2'
O 0.01158 0.00611 3.04850 2.28680 1.54630 0.86700 13.27710 5.70110 0.32390 32.90890 0.250800013542 'International Tables Volume C Table 6.1.1.4 (pp. 500-502)' 'Henke, Gullikson and Davis, At. Data and Nucl. Data Tables, 1993, 54, 2'
N 0.00653 0.00323 12.21260 3.13220 2.01250 1.16630 0.00570 9.89330 28.99750 0.58260 -11.5290002823 'International Tables Volume C Table 6.1.1.4 (pp. 500-502)' 'Henke, Gullikson and Davis, At. Data and Nucl. Data Tables, 1993, 54, 2'
S 0.12424 0.12443 6.90530 5.20340 1.43790 1.58630 1.46790 22.21510 0.25360 56.17200 0.866900026798 'International Tables Volume C Table 6.1.1.4 (pp. 500-502)' 'Henke, Gullikson and Davis, At. Data and Nucl. Data Tables, 1993, 54, 2'
Fe 0.35822 0.84933 11.76950 7.35730 3.52220 2.30450 4.76110 0.30720 15.35350 76.88050 1.03690004349 'International Tables Volume C Table 6.1.1.4 (pp. 500-502)' 'Henke, Gullikson and Davis, At. Data and Nucl. Data Tables, 1993, 54, 2'

loop_
_geom_angle_atom_site_label_1
_geom_angle_atom_site_label_2
_geom_angle_atom_site_label_3
_geom_angle
_geom_angle_site_symmetry_1
_geom_angle_site_symmetry_3
_geom_angle_publ_flag
O2 Fe1 O1 112.7(2) . . ?
N1 Fe1 O1 162.8(2) . . ?
N1 Fe1 O2 83.9(2) . . ?
N2 Fe1 O1 84.7(2) . . ?
N2 Fe1 O2 162.6(2) . . ?
N2 Fe1 N1 78.7(2) . . ?
N3 Fe1 O1 90.1(2) . . ?
N3 Fe1 O2 88.7(2) . . ?
N3 Fe1 N1 94.7(2) . . ?
N3 Fe1 N2 90.9(2) . . ?
N4 Fe1 O1 90.1(2) 1_645 . ?
N4 Fe1 O2 87.3(2) 1_645 . ?
N4 Fe1 N1 86.4(2) 1_645 . ?
N4 Fe1 N2 93.3(2) 1_645 . ?
N4 Fe1 N3 175.8(2) 1_645 . ?
C26 S1 C24 94.5(4) . . ?
C26 S2 C25 94.6(3) . . ?
C28 S3 C27 94.7(4) . . ?
C29 S4 C27 95.3(3) . . ?
C42 S5 C40 95.1(3) . . ?
C42 S6 C41 94.3(4) . . ?
C45 S7 C43 92.9(4) . . ?
C44 S8 C43 93.2(4) . . ?
C2 O1 Fe1 137.9(5) . . ?
C17 O2 Fe1 131.9(4) . . ?
C12 N1 Fe1 114.3(5) . . ?
C13 N1 Fe1 124.8(5) . . ?
C13 N1 C12 120.9(6) . . ?
C6 N2 Fe1 126.8(5) . . ?
C7 N2 Fe1 113.4(4) . . ?
C7 N2 C6 119.6(6) . . ?
C19 N3 Fe1 123.7(5) . . ?
C23 N3 Fe1 119.8(5) . . ?
C23 N3 C19 116.4(6) . . ?
C30 N4 Fe1 122.3(5) . 1_465 ?
C34 N4 Fe1 120.6(5) . 1_465 ?
C34 N4 C30 116.9(6) . . ?
C39 N5 C35 116.3(7) . . ?
C50 N6 C46 116.1(7) . . ?
H1b C1 H1a 109.5 . . ?
H1c C1 H1a 109.5 . . ?
H1c C1 H1b 109.5 . . ?
C2 C1 H1a 109.5 . . ?
C2 C1 H1b 109.5 . . ?
C2 C1 H1c 109.5 . . ?
C1 C2 O1 120.4(6) . . ?
C5 C2 O1 119.6(6) . . ?
C5 C2 C1 120.0(6) . . ?
H3b C3 H3a 109.5 . . ?
H3c C3 H3a 109.5 . . ?
H3c C3 H3b 109.5 . . ?
C4 C3 H3a 109.5 . . ?
C4 C3 H3b 109.5 . . ?
C4 C3 H3c 109.5 . . ?
C3 C4 O4 114.0(7) . . ?
C5 C4 O4 124.8(7) . . ?
C5 C4 C3 121.2(7) . . ?
C4 C5 C2 120.6(6) . . ?
C6 C5 C2 119.2(6) . . ?
C6 C5 C4 120.3(7) . . ?
C5 C6 N2 130.1(7) . . ?
H6 C6 N2 115.0(4) . . ?
H6 C6 C5 115.0(4) . . ?
C8 C7 N2 123.9(7) . . ?
C12 C7 N2 116.9(6) . . ?
C12 C7 C8 119.1(6) . . ?
H8 C8 C7 119.9(5) . . ?
C9 C8 C7 120.2(7) . . ?
C9 C8 H8 119.9(5) . . ?
H9 C9 C8 119.7(5) . . ?
C10 C9 C8 120.5(7) . . ?
C10 C9 H9 119.7(4) . . ?
H10 C10 C9 120.0(4) . . ?
C11 C10 C9 120.1(8) . . ?
C11 C10 H10 120.0(5) . . ?
H11 C11 C10 119.6(5) . . ?
C12 C11 C10 120.7(8) . . ?
C12 C11 H11 119.6(4) . . ?
C7 C12 N1 114.7(6) . . ?
C11 C12 N1 126.0(7) . . ?
C11 C12 C7 119.2(6) . . ?
H13 C13 N1 116.5(4) . . ?
C16 C13 N1 127.0(7) . . ?
C16 C13 H13 116.5(5) . . ?
H14b C14 H14a 109.5 . . ?
H14c C14 H14a 109.5 . . ?
H14c C14 H14b 109.5 . . ?
C15 C14 H14a 109.5 . . ?
C15 C14 H14b 109.5 . . ?
C15 C14 H14c 109.5 . . ?
C14 C15 O3 101.0(6) . . ?
C16 C15 O3 121.2(8) . . ?
C16 C15 C14 137.4(8) . . ?
C15 C16 C13 117.7(8) . . ?
C17 C16 C13 130.0(7) . . ?
C17 C16 C15 111.7(7) . . ?
C16 C17 O2 119.8(7) . . ?
C18 C17 O2 99.8(6) . . ?
C18 C17 C16 140.4(8) . . ?
H18a C18 C17 109.5 . . ?
H18b C18 C17 109.5 . . ?
H18b C18 H18a 109.5 . . ?
H18c C18 C17 109.5 . . ?
H18c C18 H18a 109.5 . . ?
H18c C18 H18b 109.5 . . ?
H19 C19 N3 118.2(4) . . ?
C20 C19 N3 123.6(7) . . ?
C20 C19 H19 118.2(4) . . ?
H20 C20 C19 120.5(4) . . ?
C21 C20 C19 118.9(7) . . ?
C21 C20 H20 120.5(4) . . ?
C22 C21 C20 118.0(6) . . ?
C24 C21 C20 121.8(6) . . ?
C24 C21 C22 120.2(6) . . ?
H22 C22 C21 120.6(4) . . ?
C23 C22 C21 118.7(7) . . ?
C23 C22 H22 120.6(5) . . ?
C22 C23 N3 124.3(7) . . ?
H23 C23 N3 117.8(4) . . ?
H23 C23 C22 117.8(5) . . ?
C21 C24 S1 118.5(6) . . ?
C25 C24 S1 116.0(5) . . ?
C25 C24 C21 125.4(7) . . ?
C24 C25 S2 118.7(6) . . ?
H25 C25 S2 120.7(3) . . ?
H25 C25 C24 120.7(4) . . ?
S2 C26 S1 114.0(4) . . ?
C27 C26 S1 123.9(6) . . ?
C27 C26 S2 122.0(6) . . ?
S4 C27 S3 114.6(4) . . ?
C26 C27 S3 124.7(6) . . ?
C26 C27 S4 120.7(6) . . ?
H28 C28 S3 120.3(3) . . ?
C29 C28 S3 119.4(6) . . ?
C29 C28 H28 120.3(4) . . ?
C28 C29 S4 115.9(5) . . ?
C32 C29 S4 117.2(6) . . ?
C32 C29 C28 126.9(7) . . ?
H30 C30 N4 118.3(4) . . ?
C31 C30 N4 123.4(7) . . ?
C31 C30 H30 118.3(4) . . ?
H31 C31 C30 119.7(4) . . ?
C32 C31 C30 120.5(7) . . ?
C32 C31 H31 119.7(4) . . ?
C31 C32 C29 122.2(7) . . ?
C33 C32 C29 121.2(6) . . ?
C33 C32 C31 116.5(6) . . ?
H33 C33 C32 120.5(4) . . ?
C34 C33 C32 119.0(7) . . ?
C34 C33 H33 120.5(4) . . ?
C33 C34 N4 123.7(6) . . ?
H34 C34 N4 118.2(4) . . ?
H34 C34 C33 118.2(4) . . ?
H35 C35 N5 117.9(4) . . ?
C36 C35 N5 124.2(7) . . ?
C36 C35 H35 117.9(4) . . ?
H36 C36 C35 120.6(4) . . ?
C37 C36 C35 118.7(7) . . ?
C37 C36 H36 120.6(4) . . ?
C38 C37 C36 116.9(6) . . ?
C40 C37 C36 121.6(7) . . ?
C40 C37 C38 121.3(6) . . ?
H38 C38 C37 120.1(4) . . ?
C39 C38 C37 119.8(7) . . ?
C39 C38 H38 120.1(4) . . ?
C38 C39 N5 123.9(7) . . ?
H39 C39 N5 118.0(4) . . ?
H39 C39 C38 118.0(4) . . ?
C37 C40 S5 120.8(5) . . ?
C41 C40 S5 115.6(6) . . ?
C41 C40 C37 123.6(7) . . ?
C40 C41 S6 120.0(6) . . ?
H41 C41 S6 120.0(3) . . ?
H41 C41 C40 120.0(5) . . ?
S6 C42 S5 115.0(4) . . ?
C43 C42 S5 125.8(6) . . ?
C43 C42 S6 119.2(6) . . ?
S8 C43 S7 113.4(5) . . ?
C42 C43 S7 122.5(6) . . ?
C42 C43 S8 124.0(6) . . ?
H44 C44 S8 121.0(3) . . ?
C45 C44 S8 117.9(6) . . ?
C45 C44 H44 121.0(5) . . ?
C44 C45 S7 116.6(6) . . ?
C48 C45 S7 118.3(6) . . ?
C48 C45 C44 125.1(8) . . ?
H46 C46 N6 117.7(5) . . ?
C47 C46 N6 124.5(8) . . ?
C47 C46 H46 117.7(5) . . ?
H47 C47 C46 120.7(5) . . ?
C48 C47 C46 118.6(8) . . ?
C48 C47 H47 120.7(4) . . ?
C47 C48 C45 121.3(7) . . ?
C49 C48 C45 121.1(7) . . ?
C49 C48 C47 117.4(7) . . ?
H49 C49 C48 120.2(5) . . ?
C50 C49 C48 119.5(8) . . ?
C50 C49 H49 120.2(5) . . ?
C49 C50 N6 123.9(8) . . ?
H50 C50 N6 118.1(5) . . ?
H50 C50 C49 118.1(5) . . ?
N6 Fe2B N5 165.1(3) 1_554 . ?
N8B Fe2B N7B 78.0(4) . . ?
O5B Fe2B N7B 160.0(4) . . ?
O5B Fe2B N8B 83.9(4) . . ?
O6B Fe2B N7B 83.9(4) . . ?
O6B Fe2B N8B 160.4(4) . . ?
O6B Fe2B O5B 115.1(4) . . ?
C53B N7B Fe2B 123.8(9) . . ?
C57B N7B Fe2B 114.9(8) . . ?
C57B N7B C53B 118.6(11) . . ?
C62B N8B Fe2B 115.7(8) . . ?
C63B N8B Fe2B 122.4(9) . . ?
C63B N8B C62B 117.6(11) . . ?
C67B O5B Fe2B 137.9(9) . . ?
C55B O6B Fe2B 138.0(8) . . ?
H51b C51B H51a 109.5 . . ?
H51c C51B H51a 109.5 . . ?
H51c C51B H51b 109.5 . . ?
C52B C51B H51a 109.5 . . ?
C52B C51B H51b 109.5 . . ?
C52B C51B H51c 109.5 . . ?
C51B C52B O7B 111.4(14) . . ?
C54B C52B O7B 126.4(14) . . ?
C54B C52B C51B 122.1(14) . . ?
H53B C53B N7B 114.1(7) . . ?
C54B C53B N7B 131.7(13) . . ?
C54B C53B H53B 114.1(8) . . ?
C53B C54B C52B 123.4(12) . . ?
C55B C54B C52B 116.4(11) . . ?
C55B C54B C53B 120.2(11) . . ?
C54B C55B O6B 112.5(10) . . ?
C56B C55B O6B 124.1(12) . . ?
C56B C55B C54B 122.5(11) . . ?
C58B C57B N7B 123.3(12) . . ?
C62B C57B N7B 116.7(10) . . ?
C62B C57B C58B 120.0(11) . . ?
C59B C58B C57B 118.9(15) . . ?
H58B C58B C57B 120.5(8) . . ?
H58B C58B C59B 120.5(10) . . ?
H59B C59B C58B 119.4(10) . . ?
C60B C59B C58B 121.1(18) . . ?
C60B C59B H59B 119.4(10) . . ?
H60B C60B C59B 119.6(10) . . ?
C61B C60B C59B 120.8(16) . . ?
C61B C60B H60B 119.6(9) . . ?
H61B C61B C60B 121.0(9) . . ?
C62B C61B C60B 118.1(14) . . ?
C62B C61B H61B 121.0(8) . . ?
C57B C62B N8B 114.4(10) . . ?
C61B C62B N8B 124.9(12) . . ?
C61B C62B C57B 120.7(11) . . ?
H63B C63B N8B 114.3(7) . . ?
C66B C63B N8B 131.5(12) . . ?
C66B C63B H63B 114.3(8) . . ?
H64b C64B H64a 109.5 . . ?
H64c C64B H64a 109.5 . . ?
H64c C64B H64b 109.5 . . ?
C65B C64B H64a 109.5 . . ?
C65B C64B H64b 109.5 . . ?
C65B C64B H64c 109.5 . . ?
C64B C65B O8B 118.0(14) . . ?
C66B C65B O8B 125.3(12) . . ?
C66B C65B C64B 116.1(14) . . ?
C65B C66B C63B 127.6(12) . . ?
C67B C66B C63B 117.7(11) . . ?
C67B C66B C65B 114.6(10) . . ?
C66B C67B O5B 115.7(11) . . ?
C68B C67B O5B 122.2(13) . . ?
C68B C67B C66B 122.1(12) . . ?
H68a C68B C67B 109.5 . . ?
H68b C68B C67B 109.5 . . ?
H68b C68B H68a 109.5 . . ?
H68c C68B C67B 109.5 . . ?
H68c C68B H68a 109.5 . . ?
H68c C68B H68b 109.5 . . ?
N6 Fe2A N5 160.6(4) 1_554 . ?
N8A Fe2A N7A 76.5(4) . . ?
O5A Fe2A N7A 160.3(5) . . ?
O5A Fe2A N8A 86.2(4) . . ?
O6A Fe2A N7A 85.5(4) . . ?
O6A Fe2A N8A 160.4(5) . . ?
O6A Fe2A O5A 112.7(4) . . ?
C53A N7A Fe2A 119.8(10) . . ?
C57A N7A Fe2A 116.4(9) . . ?
C57A N7A C53A 119.0(12) . . ?
C62A N8A Fe2A 117.0(9) . . ?
C63A N8A Fe2A 124.0(9) . . ?
C63A N8A C62A 116.9(12) . . ?
C67A O5A Fe2A 133.8(10) . . ?
C55A O6A Fe2A 136.2(9) . . ?
H51e C51A H51d 109.5 . . ?
H51f C51A H51d 109.5 . . ?
H51f C51A H51e 109.5 . . ?
C52A C51A H51d 109.5 . . ?
C52A C51A H51e 109.5 . . ?
C52A C51A H51f 109.5 . . ?
C51A C52A O7A 110.6(15) . . ?
C54A C52A O7A 128.6(16) . . ?
C54A C52A C51A 120.8(15) . . ?
H53A C53A N7A 113.7(8) . . ?
C54A C53A N7A 132.7(14) . . ?
C54A C53A H53A 113.7(8) . . ?
C53A C54A C52A 126.8(13) . . ?
C55A C54A C52A 113.6(11) . . ?
C55A C54A C53A 119.5(12) . . ?
C54A C55A O6A 113.6(11) . . ?
C56A C55A O6A 123.9(13) . . ?
C56A C55A C54A 122.4(12) . . ?
C58A C57A N7A 123.6(12) . . ?
C62A C57A N7A 116.4(11) . . ?
C62A C57A C58A 120.0(12) . . ?
H58A C58A C57A 121.1(8) . . ?
C59A C58A C57A 117.8(16) . . ?
C59A C58A H58A 121.1(11) . . ?
H59A C59A C58A 117.8(11) . . ?
C60A C59A C58A 124.4(19) . . ?
C60A C59A H59A 117.8(11) . . ?
H60A C60A C59A 122.3(11) . . ?
C61A C60A C59A 115.5(18) . . ?
C61A C60A H60A 122.3(10) . . ?
H61A C61A C60A 118.4(10) . . ?
C62A C61A C60A 123.2(16) . . ?
C62A C61A H61A 118.4(9) . . ?
C57A C62A N8A 113.6(11) . . ?
C61A C62A N8A 127.4(13) . . ?
C61A C62A C57A 119.0(12) . . ?
H63A C63A N8A 113.9(8) . . ?
C66A C63A N8A 132.3(14) . . ?
C66A C63A H63A 113.9(8) . . ?
H64e C64A H64d 109.5 . . ?
H64f C64A H64d 109.5 . . ?
H64f C64A H64e 109.5 . . ?
C65A C64A H64d 109.5 . . ?
C65A C64A H64e 109.5 . . ?
C65A C64A H64f 109.5 . . ?
C64A C65A O8A 114.3(15) . . ?
C66A C65A O8A 126.2(13) . . ?
C66A C65A C64A 119.5(14) . . ?
C65A C66A C63A 123.8(12) . . ?
C67A C66A C63A 116.2(11) . . ?
C67A C66A C65A 119.7(11) . . ?
C66A C67A O5A 121.4(12) . . ?
C68A C67A O5A 118.0(14) . . ?
C68A C67A C66A 120.6(13) . . ?
H68d C68A C67A 109.5 . . ?
H68e C68A C67A 109.5 . . ?
H68e C68A H68d 109.5 . . ?
H68f C68A C67A 109.5 . . ?
H68f C68A H68d 109.5 . . ?
H68f C68A H68e 109.5 . . ?

loop_
_geom_bond_atom_site_label_1
_geom_bond_atom_site_label_2
_geom_bond_distance
_geom_bond_site_symmetry_2
_geom_bond_publ_flag
Fe1 O1 2.008(6) . ?
Fe1 O2 2.045(5) . ?
Fe1 N1 2.101(6) . ?
Fe1 N2 2.091(6) . ?
Fe1 N3 2.263(5) . ?
Fe1 N4 2.295(6) 1_645 ?
S1 C24 1.773(8) . ?
S1 C26 1.763(7) . ?
S2 C25 1.743(7) . ?
S2 C26 1.754(8) . ?
S3 C27 1.763(8) . ?
S3 C28 1.735(7) . ?
S4 C27 1.757(7) . ?
S4 C29 1.767(8) . ?
S5 C40 1.757(8) . ?
S5 C42 1.757(7) . ?
S6 C41 1.718(8) . ?
S6 C42 1.759(8) . ?
S7 C43 1.754(8) . ?
S7 C45 1.766(9) . ?
S8 C43 1.765(8) . ?
S8 C44 1.742(8) . ?
O1 C2 1.261(7) . ?
O2 C17 1.424(8) . ?
O3 C15 1.439(8) . ?
O4 C4 1.308(8) . ?
N1 C12 1.425(7) . ?
N1 C13 1.319(8) . ?
N2 C6 1.320(8) . ?
N2 C7 1.414(8) . ?
N3 C19 1.343(9) . ?
N3 C23 1.350(10) . ?
N4 C30 1.340(9) . ?
N4 C34 1.347(9) . ?
N5 C35 1.335(10) . ?
N5 C39 1.350(10) . ?
N5 Fe2B 2.294(7) . ?
N5 Fe2A 2.232(7) . ?
N6 C46 1.325(11) . ?
N6 C50 1.350(11) . ?
N6 Fe2B 2.219(7) 1_556 ?
N6 Fe2A 2.308(7) 1_556 ?
C1 H1a 0.9800 . ?
C1 H1b 0.9800 . ?
C1 H1c 0.9800 . ?
C1 C2 1.459(8) . ?
C2 C5 1.567(8) . ?
C3 H3a 0.9800 . ?
C3 H3b 0.9800 . ?
C3 H3c 0.9800 . ?
C3 C4 1.534(8) . ?
C4 C5 1.364(8) . ?
C5 C6 1.394(8) . ?
C6 H6 0.9500 . ?
C7 C8 1.411(8) . ?
C7 C12 1.421(9) . ?
C8 H8 0.9500 . ?
C8 C9 1.383(9) . ?
C9 H9 0.9500 . ?
C9 C10 1.385(10) . ?
C10 H10 0.9500 . ?
C10 C11 1.394(8) . ?
C11 H11 0.9500 . ?
C11 C12 1.390(8) . ?
C13 H13 0.9500 . ?
C13 C16 1.389(8) . ?
C14 H14a 0.9800 . ?
C14 H14b 0.9800 . ?
C14 H14c 0.9800 . ?
C14 C15 1.551(9) . ?
C15 C16 1.277(8) . ?
C16 C17 1.211(10) . ?
C17 C18 1.517(8) . ?
C18 H18a 0.9800 . ?
C18 H18b 0.9800 . ?
C18 H18c 0.9800 . ?
C19 H19 0.9500 . ?
C19 C20 1.396(9) . ?
C20 H20 0.9500 . ?
C20 C21 1.389(10) . ?
C21 C22 1.404(10) . ?
C21 C24 1.484(9) . ?
C22 H22 0.9500 . ?
C22 C23 1.375(10) . ?
C23 H23 0.9500 . ?
C24 C25 1.336(11) . ?
C25 H25 0.9500 . ?
C26 C27 1.348(10) . ?
C28 H28 0.9500 . ?
C28 C29 1.337(11) . ?
C29 C32 1.460(9) . ?
C30 H30 0.9500 . ?
C30 C31 1.385(10) . ?
C31 H31 0.9500 . ?
C31 C32 1.392(10) . ?
C32 C33 1.413(10) . ?
C33 H33 0.9500 . ?
C33 C34 1.396(10) . ?
C34 H34 0.9500 . ?
C35 H35 0.9500 . ?
C35 C36 1.384(10) . ?
C36 H36 0.9500 . ?
C36 C37 1.415(10) . ?
C37 C38 1.386(10) . ?
C37 C40 1.463(9) . ?
C38 H38 0.9500 . ?
C38 C39 1.374(11) . ?
C39 H39 0.9500 . ?
C40 C41 1.346(10) . ?
C41 H41 0.9500 . ?
C42 C43 1.341(11) . ?
C44 H44 0.9500 . ?
C44 C45 1.334(11) . ?
C45 C48 1.484(10) . ?
C46 H46 0.9500 . ?
C46 C47 1.390(10) . ?
C47 H47 0.9500 . ?
C47 C48 1.402(11) . ?
C48 C49 1.383(11) . ?
C49 H49 0.9500 . ?
C49 C50 1.379(11) . ?
C50 H50 0.9500 . ?
Fe2B N7B 2.091(12) . ?
Fe2B N8B 2.097(12) . ?
Fe2B O5B 2.006(9) . ?
Fe2B O6B 2.017(9) . ?
N7B C53B 1.305(10) . ?
N7B C57B 1.409(10) . ?
N8B C62B 1.420(10) . ?
N8B C63B 1.321(10) . ?
O5B C67B 1.275(10) . ?
O6B C55B 1.302(10) . ?
O7B C52B 1.321(11) . ?
O8B C65B 1.316(10) . ?
C51B H51a 0.9800 . ?
C51B H51b 0.9800 . ?
C51B H51c 0.9800 . ?
C51B C52B 1.514(11) . ?
C52B C54B 1.332(11) . ?
C53B H53B 0.9500 . ?
C53B C54B 1.370(10) . ?
C54B C55B 1.676(10) . ?
C55B C56B 1.462(11) . ?
C57B C58B 1.402(11) . ?
C57B C62B 1.414(12) . ?
C58B C59B 1.375(11) . ?
C58B H58B 0.9500 . ?
C59B H59B 0.9500 . ?
C59B C60B 1.404(13) . ?
C60B H60B 0.9500 . ?
C60B C61B 1.399(11) . ?
C61B H61B 0.9500 . ?
C61B C62B 1.397(10) . ?
C63B H63B 0.9500 . ?
C63B C66B 1.383(10) . ?
C64B H64a 0.9800 . ?
C64B H64b 0.9800 . ?
C64B H64c 0.9800 . ?
C64B C65B 1.517(11) . ?
C65B C66B 1.332(11) . ?
C66B C67B 1.639(10) . ?
C67B C68B 1.455(11) . ?
C68B H68a 0.9800 . ?
C68B H68b 0.9800 . ?
C68B H68c 0.9800 . ?
Fe2A N7A 2.104(13) . ?
Fe2A N8A 2.123(13) . ?
Fe2A O5A 2.026(10) . ?
Fe2A O6A 2.032(10) . ?
N7A C53A 1.309(10) . ?
N7A C57A 1.417(10) . ?
N8A C62A 1.423(10) . ?
N8A C63A 1.317(10) . ?
O5A C67A 1.279(10) . ?
O6A C55A 1.300(10) . ?
O7A C52A 1.323(11) . ?
O8A C65A 1.343(11) . ?
C51A H51d 0.9800 . ?
C51A H51e 0.9800 . ?
C51A H51f 0.9800 . ?
C51A C52A 1.520(11) . ?
C52A C54A 1.342(11) . ?
C53A H53A 0.9500 . ?
C53A C54A 1.391(10) . ?
C54A C55A 1.671(11) . ?
C55A C56A 1.459(11) . ?
C57A C58A 1.404(11) . ?
C57A C62A 1.418(12) . ?
C58A H58A 0.9500 . ?
C58A C59A 1.398(11) . ?
C59A H59A 0.9500 . ?
C59A C60A 1.401(13) . ?
C60A H60A 0.9500 . ?
C60A C61A 1.397(11) . ?
C61A H61A 0.9500 . ?
C61A C62A 1.395(11) . ?
C63A H63A 0.9500 . ?
C63A C66A 1.390(11) . ?
C64A H64d 0.9800 . ?
C64A H64e 0.9800 . ?
C64A H64f 0.9800 . ?
C64A C65A 1.519(11) . ?
C65A C66A 1.345(11) . ?
C66A C67A 1.652(10) . ?
C67A C68A 1.462(11) . ?
C68A H68d 0.9800 . ?
C68A H68e 0.9800 . ?
C68A H68f 0.9800 . ?

loop_
_restr_equal_distance_atom_site_label_1
_restr_equal_distance_atom_site_label_2
_restr_equal_distance_site_symmetry_2
_restr_equal_distance_class_id
N1 C12 1 9
N1 C13 1 8
N2 C6 1 8
N2 C7 1 9
C2 O1 1 1
C2 C1 1 2
C2 C5 1 3
C4 O4 1 5
C4 C3 1 6
C4 C5 1 4
C5 C6 1 7
C7 C8 1 11
C7 C12 1 10
C8 C9 1 12
C9 C10 1 13
C11 C10 1 12
C12 C11 1 11
C15 O3 1 5
C15 C14 1 6
C15 C16 1 4
C16 C13 1 7
C17 O2 1 1
C17 C15 1 3
C17 C18 1 2
Fe2B O5B 1 15
Fe2B O6B 1 15
N7B C53B 1 8
N7B C57B 1 9
N8B C62B 1 9
N8B C63B 1 8
O8B C65B 1 5
C52B O7B 1 5
C52B C51B 1 6
C52B C54B 1 4
C54B C53B 1 7
C55B O6B 1 1
C55B C54B 1 3
C55B C56B 1 2
C57B C58B 1 11
C57B C62B 1 10
C58B C59B 1 12
C59B C60B 1 13
C61B C60B 1 12
C62B C61B 1 11
C64B C65B 1 6
C65B C66B 1 4
C66B C63B 1 7
C67B O5B 1 1
C67B C66B 1 3
C67B C68B 1 2
Fe2A O5A 1 14
Fe2A O6A 1 14
N7A C53A 1 8
N7A C57A 1 9
N8A C62A 1 9
N8A C63A 1 8
O8A C65A 1 5
C52A O7A 1 5
C52A C51A 1 6
C52A C54A 1 4
C54A C53A 1 7
C55A O6A 1 1
C55A C54A 1 3
C55A C56A 1 2
C57A C58A 1 11
C57A C62A 1 10
C58A C59A 1 12
C59A C60A 1 13
C61A C60A 1 12
C62A C61A 1 11
C64A C65A 1 6
C65A C66A 1 4
C66A C63A 1 7
C67A O5A 1 1
C67A C66A 1 3
C67A C68A 1 2

loop_
_restr_equal_distance_class_class_id
_restr_equal_distance_class_target_weight_param
_restr_equal_distance_class_average
_restr_equal_distance_class_esd
_restr_equal_distance_class_diff_max
1 0.0100 1.3070 0.0541 0.1168
2 0.0100 1.4690 0.0215 0.0478
3 0.0100 1.7109 0.1598 0.3483
4 0.0100 1.3321 0.0270 0.0553
5 0.0100 1.3416 0.0449 0.0976
6 0.0100 1.5259 0.0127 0.0246
7 0.0100 1.3861 0.0080 0.0164
8 0.0100 1.3152 0.0061 0.0104
9 0.0100 1.4179 0.0057 0.0093
10 0.0100 1.4176 0.0027 0.0034
11 0.0100 1.3998 0.0066 0.0110
12 0.0100 1.3907 0.0089 0.0160
13 0.0100 1.3964 0.0083 0.0116
14 0.0100 2.0288 0.0028 0.0028
15 0.0100 2.0114 0.0057 0.0057

loop_
_smtbx_masks_void_nr
_smtbx_masks_void_average_x
_smtbx_masks_void_average_y
_smtbx_masks_void_average_z
_smtbx_masks_void_volume
_smtbx_masks_void_count_electrons
_smtbx_masks_void_content
1 0.000 0.500 0.000 411.8 92.7 ?
